data_8100137
loop_
_publ_author_name
'Dialer, Harald'
'N\"oth, Heinrich'
'Seifert, Thomas'
'Beck, Wolfgang'

_publ_section_title
;
Crystal structure of N-acetyl-D-2-(1,4-cyclohexadienyl)glycine ethyl 
ester, C~12~H~17~NO~3~
;
_journal_issue 3
_journal_name_full 'Zeitschrift f\"ur Kristallographie - New Crystal Structures'
_journal_page_first 309
_journal_page_last 310
_journal_volume 219
_journal_year 2004
_chemical_formula_sum 'C12 H17 N O3'
_chemical_formula_weight 223.27
_chemical_name_common 'N-Acetyl-D-2-(1,4-cyclohxadienyl)glycine ethyl ester'
_space_group_IT_number 19
_symmetry_cell_setting orthorhombic
_symmetry_space_group_name_Hall 'P 2ac 2ab'
_symmetry_space_group_name_H-M 'P 21 21 21'
_cell_angle_alpha 90.00
_cell_angle_beta 90.00
_cell_angle_gamma 90.00
_cell_formula_units_Z 4
_cell_length_a 4.95300(10)
_cell_length_b 9.0831(2)
_cell_length_c 26.46570(10)
_cell_measurement_temperature 193
_cell_volume 1190.65(4)
_diffrn_ambient_temperature 193
_exptl_crystal_density_diffrn 1.246
_cod_depositor_comments
;
The following automatic conversions were performed:
'_symmetry_cell_setting' value 'Orthorhombic' changed to 'orthorhombic'
according to '/home/saulius/struct/CIF-dictionaries/cif_core.dic'
dictionary named 'cif_core.dic' version 2.4.1 from 2010-06-29.

Automatic conversion script
Id: cif_fix_enum 1527 2010-12-29 10:47:43Z saulius 
;
_cod_database_code 8100137

loop_
_symmetry_equiv_pos_as_xyz
'x, y, z'
'-x+1/2, -y, z+1/2'
'-x, y+1/2, -z+1/2'
'x+1/2, -y+1/2, -z'

loop_
_atom_site_label
_atom_site_type_symbol
_atom_site_fract_x
_atom_site_fract_y
_atom_site_fract_z
_atom_site_U_iso_or_equiv
_atom_site_adp_type
_atom_site_occupancy
_atom_site_symmetry_multiplicity
_atom_site_Wyckoff_symbol
_atom_site_calc_flag
_atom_site_refinement_flags
_atom_site_disorder_assembly
_atom_site_disorder_group
O1 O 0.9365(2) 0.10734(13) 0.86211(4) 0.0418(3) Uani 1 4 a d . . .
O2 O 0.4420(2) 0.40083(12) 0.78775(4) 0.0361(3) Uani 1 4 a d . . .
O3 O 0.7863(2) 0.53766(12) 0.81626(4) 0.0315(3) Uani 1 4 a d . . .
N1 N 0.5210(3) 0.20654(14) 0.86803(5) 0.0295(3) Uani 1 4 a d . . .
H1 H 0.355(4) 0.1909(18) 0.8639(6) 0.035(5) Uiso 1 4 a d . . .
C1 C 0.6163(3) 0.35735(16) 0.87153(5) 0.0269(3) Uani 1 4 a d . . .
H1A H 0.805(3) 0.3568(16) 0.8810(5) 0.022(3) Uiso 1 4 a d . . .
C2 C 0.4646(3) 0.44117(17) 0.91190(5) 0.0279(3) Uani 1 4 a d . . .
C3 C 0.5216(4) 0.3926(2) 0.96516(6) 0.0443(4) Uani 1 4 a d . . .
H3A H 0.471(4) 0.290(3) 0.9692(8) 0.067(6) Uiso 1 4 a d . . .
H3B H 0.726(4) 0.394(2) 0.9716(7) 0.064(6) Uiso 1 4 a d . . .
C4 C 0.3755(4) 0.4811(2) 1.00362(6) 0.0518(5) Uani 1 4 a d . . .
H4A H 0.4049 0.4592 1.0375 0.062 Uiso 1 4 a calc R . .
C5 C 0.2070(4) 0.5889(2) 0.99280(7) 0.0510(5) Uani 1 4 a d . . .
H5A H 0.1247 0.6386 1.0194 0.061 Uiso 1 4 a calc R . .
C6 C 0.1420(4) 0.6348(2) 0.94065(7) 0.0442(4) Uani 1 4 a d . . .
H6A H 0.177(4) 0.745(2) 0.9354(7) 0.055(6) Uiso 1 4 a d . . .
H6B H -0.055(4) 0.626(2) 0.9344(7) 0.051(5) Uiso 1 4 a d . . .
C7 C 0.2947(3) 0.54979(18) 0.90169(6) 0.0335(4) Uani 1 4 a d . . .
H7A H 0.2687 0.5748 0.8680 0.040 Uiso 1 4 a calc R . .
C8 C 0.6895(3) 0.09242(17) 0.86206(5) 0.0280(3) Uani 1 4 a d . . .
C9 C 0.5592(3) -0.05512(18) 0.85536(6) 0.0385(4) Uani 1 4 a d . . .
H9A H 0.6499 -0.1263 0.8761 0.046 Uiso 1 4 a calc R . .
H9B H 0.5715 -0.0843 0.8206 0.046 Uiso 1 4 a calc R . .
H9C H 0.3728 -0.0493 0.8651 0.046 Uiso 1 4 a calc R . .
C10 C 0.6010(3) 0.43242(16) 0.82021(5) 0.0261(3) Uani 1 4 a d . . .
C11 C 0.7933(3) 0.61732(19) 0.76841(6) 0.0371(4) Uani 1 4 a d . . .
H11A H 0.6277 0.6729 0.7640 0.044 Uiso 1 4 a calc R . .
H11B H 0.8097 0.5485 0.7406 0.044 Uiso 1 4 a calc R . .
C12 C 1.0267(3) 0.7179(2) 0.76896(7) 0.0482(5) Uani 1 4 a d . . .
H12A H 1.0138 0.7824 0.7976 0.058 Uiso 1 4 a calc R . .
H12B H 1.0280 0.7753 0.7385 0.058 Uiso 1 4 a calc R . .
H12C H 1.1904 0.6617 0.7711 0.058 Uiso 1 4 a calc R . .

loop_
_atom_site_aniso_label
_atom_site_aniso_U_11
_atom_site_aniso_U_22
_atom_site_aniso_U_33
_atom_site_aniso_U_23
_atom_site_aniso_U_13
_atom_site_aniso_U_12
O1 0.0253(6) 0.0416(7) 0.0586(7) -0.0025(6) 0.0020(5) 0.0020(5)
O2 0.0396(6) 0.0354(7) 0.0332(5) -0.0029(5) -0.0063(5) -0.0070(5)
O3 0.0301(5) 0.0314(6) 0.0330(5) 0.0064(4) -0.0029(4) -0.0072(5)
N1 0.0210(7) 0.0239(8) 0.0436(7) 0.0019(6) -0.0008(5) -0.0014(6)
C1 0.0217(7) 0.0244(9) 0.0347(8) 0.0014(6) -0.0026(6) -0.0029(6)
C2 0.0281(7) 0.0271(9) 0.0285(7) 0.0006(6) -0.0010(6) -0.0055(7)
C3 0.0554(11) 0.0436(12) 0.0340(8) 0.0073(8) 0.0000(8) -0.0040(10)
C4 0.0688(12) 0.0586(13) 0.0280(8) -0.0007(8) 0.0039(8) -0.0141(11)
C5 0.0570(10) 0.0559(13) 0.0400(9) -0.0140(9) 0.0113(8) -0.0063(11)
C6 0.0415(10) 0.0428(13) 0.0484(10) -0.0111(8) 0.0085(8) 0.0007(9)
C7 0.0326(7) 0.0363(10) 0.0317(7) -0.0039(7) -0.0021(6) -0.0007(8)
C8 0.0259(7) 0.0305(9) 0.0276(7) 0.0023(6) 0.0008(5) 0.0020(7)
C9 0.0366(8) 0.0297(10) 0.0492(9) -0.0012(7) -0.0021(7) 0.0029(8)
C10 0.0235(6) 0.0217(8) 0.0329(7) -0.0040(6) 0.0033(6) 0.0019(6)
C11 0.0395(8) 0.0357(10) 0.0361(8) 0.0089(7) 0.0014(7) -0.0017(8)
C12 0.0281(8) 0.0533(12) 0.0631(11) 0.0253(9) 0.0019(8) -0.0013(8)

loop_
_geom_bond_atom_site_label_1
_geom_bond_atom_site_label_2
_geom_bond_distance
_geom_bond_site_symmetry_2
_geom_bond_publ_flag
O1 C8 1.2308(17) . ?
O2 C10 1.2002(17) . ?
O3 C10 1.3291(17) . ?
O3 C11 1.4589(18) . ?
N1 C8 1.3400(19) . ?
N1 C1 1.452(2) . ?
C1 C2 1.512(2) . ?
C1 C10 1.522(2) . ?
C2 C7 1.325(2) . ?
C2 C3 1.504(2) . ?
C3 C4 1.486(3) . ?
C4 C5 1.318(3) . ?
C5 C6 1.477(3) . ?
C6 C7 1.494(2) . ?
C8 C9 1.498(2) . ?
C11 C12 1.474(2) . ?

loop_
_cod_related_entry_id
_cod_related_entry_database
_cod_related_entry_code
1 ChemSpider 21183739
